data_2202691
loop_
_publ_author_name
'Qihua Zhao'
'Xiaofeng Wang'
'Ruibin Fang'
'Tiekink, Edward R. T.'

_publ_section_title
;
 4,4,5,5-Tetramethyl-2-(<i>p</i>-pyridyl)imidazoline-1-oxyl 3-oxide
;
_journal_issue 8
_journal_name_full 'Acta Crystallographica Section E'
_journal_page_first o1231
_journal_page_last o1232
_journal_paper_doi 10.1107/S1600536803015952
_journal_volume 59
_journal_year 2003
_chemical_formula_iupac 'C12 H16 N3 O2'
_chemical_formula_moiety 'C12 H16 N3 O2'
_chemical_formula_sum 'C12 H16 N3 O2'
_chemical_formula_weight 234.28
_chemical_name_systematic ?
_space_group_IT_number 15
_symmetry_cell_setting monoclinic
_symmetry_space_group_name_Hall '-C 2yc'
_symmetry_space_group_name_H-M 'C 1 2/c 1'
_atom_sites_solution_hydrogens geom
_atom_sites_solution_primary direct
_atom_sites_solution_secondary difmap
_audit_creation_method SHELXL-97
_cell_angle_alpha 90
_cell_angle_beta 107.632(2)
_cell_angle_gamma 90
_cell_formula_units_Z 4
_cell_length_a 11.0922(5)
_cell_length_b 10.3891(5)
_cell_length_c 10.8714(6)
_cell_measurement_reflns_used 1882
_cell_measurement_temperature 223(2)
_cell_measurement_theta_max 30.0
_cell_measurement_theta_min 2.8
_cell_volume 1193.94(10)
_computing_cell_refinement 'SAINT (Bruker, 2000)'
_computing_data_collection 'SMART (Bruker, 2000)'
_computing_data_reduction 'SHELXTL (Bruker, 2000)'
_computing_molecular_graphics 'ORTEPII (Johnson, 1976)'
_computing_publication_material 'SHEXLTL (Bruker, 2000)'
_computing_structure_refinement 'SHELXL97 (Sheldrick, 1997)'
_computing_structure_solution 'SIR92 (Altomare et al., 1994)'
_diffrn_ambient_temperature 223(2)
_diffrn_measured_fraction_theta_full 0.999
_diffrn_measured_fraction_theta_max 0.999
_diffrn_measurement_device_type 'Bruker AXS SMART CCD'
_diffrn_measurement_method \w
_diffrn_radiation_monochromator graphite
_diffrn_radiation_source 'fine-focus sealed tube'
_diffrn_radiation_type MoK\a
_diffrn_radiation_wavelength 0.71069
_diffrn_reflns_av_R_equivalents 0.020
_diffrn_reflns_av_sigmaI/netI 0.028
_diffrn_reflns_limit_h_max 15
_diffrn_reflns_limit_h_min -15
_diffrn_reflns_limit_k_max 11
_diffrn_reflns_limit_k_min -14
_diffrn_reflns_limit_l_max 15
_diffrn_reflns_limit_l_min -13
_diffrn_reflns_number 4911
_diffrn_reflns_theta_full 30.0
_diffrn_reflns_theta_max 30.0
_diffrn_reflns_theta_min 2.8
_diffrn_standards_decay_% 0
_diffrn_standards_number 0
_exptl_absorpt_coefficient_mu 0.091
_exptl_absorpt_correction_type none
_exptl_crystal_colour brown
_exptl_crystal_density_diffrn 1.303
_exptl_crystal_density_method 'not measured'
_exptl_crystal_description block
_exptl_crystal_F_000 500
_exptl_crystal_size_max 0.31
_exptl_crystal_size_mid 0.26
_exptl_crystal_size_min 0.26
_refine_diff_density_max 0.46
_refine_diff_density_min -0.34
_refine_ls_extinction_method none
_refine_ls_goodness_of_fit_ref 1.06
_refine_ls_hydrogen_treatment constr
_refine_ls_matrix_type full
_refine_ls_number_parameters 79
_refine_ls_number_reflns 1753
_refine_ls_number_restraints 0
_refine_ls_restrained_S_all 1.06
_refine_ls_R_factor_all 0.062
_refine_ls_R_factor_gt 0.054
_refine_ls_shift/su_max <0.001
_refine_ls_shift/su_mean 0.000
_refine_ls_structure_factor_coef Fsqd
_refine_ls_weighting_details 'calc w = 1/[\s^2^(Fo^2^)+(0.0854P)^2^+0.5851P] where P = (Fo^2^+2Fc^2^)/3'
_refine_ls_weighting_scheme calc
_refine_ls_wR_factor_gt 0.146
_refine_ls_wR_factor_ref 0.152
_reflns_number_gt 1476
_reflns_number_total 1753
_reflns_threshold_expression I>2\s(I)
_cod_data_source_file lh6088.cif
_cod_data_source_block I
_cod_original_sg_symbol_H-M 'C 2/c'
_cod_database_code 2202691
_cod_database_fobs_code 2202691

loop_
_symmetry_equiv_pos_as_xyz
'x, y, z'
'-x, y, -z+1/2'
'x+1/2, y+1/2, z'
'-x+1/2, y+1/2, -z+1/2'
'-x, -y, -z'
'x, -y, z-1/2'
'-x+1/2, -y+1/2, -z'
'x+1/2, -y+1/2, z-1/2'

loop_
_atom_site_label
_atom_site_fract_x
_atom_site_fract_y
_atom_site_fract_z
_atom_site_U_iso_or_equiv
_atom_site_adp_type
_atom_site_calc_flag
_atom_site_refinement_flags
_atom_site_occupancy
_atom_site_disorder_assembly
_atom_site_disorder_group
_atom_site_type_symbol
O1 0.68596(11) 0.08767(10) 0.41872(12) 0.0525(4) Uani d . 1 . . O
N1 0.5000 0.53627(15) 0.2500 0.0373(4) Uani d S 1 . . N
N2 0.58806(10) 0.04970(10) 0.32986(10) 0.0288(3) Uani d . 1 . . N
C1 0.43936(13) 0.46832(12) 0.14522(13) 0.0343(3) Uani d . 1 . . C
H1 0.3968 0.5140 0.0699 0.041 Uiso calc R 1 . . H
C2 0.43498(11) 0.33534(11) 0.13996(11) 0.0282(3) Uani d . 1 . . C
H2 0.3892 0.2926 0.0639 0.034 Uiso calc R 1 . . H
C3 0.5000 0.26593(15) 0.2500 0.0231(3) Uani d S 1 . . C
C4 0.5000 0.12507(15) 0.2500 0.0227(3) Uani d S 1 . . C
C5 0.56689(11) -0.09124(10) 0.30036(11) 0.0259(3) Uani d . 1 . . C
C6 0.67366(14) -0.13565(18) 0.24908(16) 0.0470(4) Uani d . 1 . . C
H6A 0.6675 -0.0912 0.1689 0.070 Uiso calc R 1 . . H
H6B 0.6669 -0.2277 0.2337 0.070 Uiso calc R 1 . . H
H6C 0.7545 -0.1163 0.3120 0.070 Uiso calc R 1 . . H
C7 0.57626(15) -0.16063(13) 0.42616(13) 0.0389(3) Uani d . 1 . . C
H7A 0.5083 -0.1322 0.4586 0.058 Uiso calc R 1 . . H
H7B 0.6570 -0.1412 0.4892 0.058 Uiso calc R 1 . . H
H7C 0.5694 -0.2527 0.4109 0.058 Uiso calc R 1 . . H

loop_
_atom_site_aniso_label
_atom_site_aniso_U_11
_atom_site_aniso_U_22
_atom_site_aniso_U_33
_atom_site_aniso_U_12
_atom_site_aniso_U_13
_atom_site_aniso_U_23
O1 0.0434(6) 0.0311(5) 0.0567(7) -0.0012(4) -0.0243(5) 0.0001(4)
N1 0.0385(8) 0.0239(7) 0.0431(9) 0.000 0.0025(7) 0.000
N2 0.0279(5) 0.0225(5) 0.0290(5) -0.0012(4) -0.0017(4) 0.0025(4)
C1 0.0364(7) 0.0252(6) 0.0359(7) 0.0032(5) 0.0031(5) 0.0051(5)
C2 0.0296(6) 0.0255(5) 0.0262(6) 0.0020(4) 0.0033(4) 0.0001(4)
C3 0.0226(7) 0.0218(7) 0.0241(7) 0.000 0.0056(6) 0.000
C4 0.0232(7) 0.0222(7) 0.0205(7) 0.000 0.0032(5) 0.000
C5 0.0294(6) 0.0212(5) 0.0258(5) 0.0021(4) 0.0063(4) 0.0000(4)
C6 0.0342(7) 0.0594(10) 0.0476(8) 0.0091(7) 0.0128(6) -0.0105(7)
C7 0.0509(8) 0.0301(6) 0.0313(6) 0.0017(6) 0.0058(6) 0.0087(5)

loop_
_atom_type_symbol
_atom_type_description
_atom_type_scat_dispersion_real
_atom_type_scat_dispersion_imag
_atom_type_scat_source
C C 0.0033 0.0016 'International Tables Vol C Tables 4.2.6.8 and 6.1.1.4'
H H 0.0000 0.0000 'International Tables Vol C Tables 4.2.6.8 and 6.1.1.4'
N N 0.0061 0.0033 'International Tables Vol C Tables 4.2.6.8 and 6.1.1.4'
O O 0.0106 0.0060 'International Tables Vol C Tables 4.2.6.8 and 6.1.1.4'

loop_
_geom_angle_atom_site_label_1
_geom_angle_atom_site_label_2
_geom_angle_atom_site_label_3
_geom_angle_site_symmetry_1
_geom_angle_site_symmetry_3
_geom_angle
_geom_angle_publ_flag
C1 N1 C1 . 2_655 116.19(15) y
O1 N2 C4 . . 126.39(11) y
O1 N2 C5 . . 120.30(10) y
C4 N2 C5 . . 113.20(10) y
N1 C1 C2 . . 124.43(12) ?
N1 C1 H1 . . 117.8 ?
C2 C1 H1 . . 117.8 ?
C1 C2 C3 . . 118.56(12) ?
C1 C2 H2 . . 120.7 ?
C3 C2 H2 . . 120.7 ?
C2 C3 C2 2_655 . 117.79(15) ?
C2 C3 C4 . . 121.11(7) ?
N2 C4 N2 2_655 . 108.75(14) ?
N2 C4 C3 . . 125.63(7) ?
N2 C5 C7 . . 107.83(10) ?
N2 C5 C6 . . 106.52(11) ?
C7 C5 C6 . . 109.63(12) ?
N2 C5 C5 . 2_655 101.80(6) ?
C7 C5 C5 . 2_655 115.08(12) ?
C5 C6 H6A . . 109.5 ?
C5 C6 H6B . . 109.5 ?
H6A C6 H6B . . 109.5 ?
C5 C6 H6C . . 109.5 ?
H6A C6 H6C . . 109.5 ?
H6B C6 H6C . . 109.5 ?
C5 C7 H7A . . 109.5 ?
C5 C7 H7B . . 109.5 ?
H7A C7 H7B . . 109.5 ?
C5 C7 H7C . . 109.5 ?
H7A C7 H7C . . 109.5 ?
H7B C7 H7C . . 109.5 ?

loop_
_geom_bond_atom_site_label_1
_geom_bond_atom_site_label_2
_geom_bond_site_symmetry_2
_geom_bond_distance
_geom_bond_publ_flag
O1 N2 . 1.2777(13) y
N1 C1 . 1.3358(16) y
N2 C4 . 1.3444(13) y
N2 C5 . 1.5021(14) y
C1 C2 . 1.3829(17) y
C1 H1 . 0.9400 ?
C2 C3 . 1.3959(14) ?
C2 H2 . 0.9400 ?
C3 C4 . 1.463(2) ?
C5 C7 . 1.5215(17) ?
C5 C6 . 1.5252(18) ?
C5 C5 2_655 1.555(2) ?
C6 H6A . 0.9700 ?
C6 H6B . 0.9700 ?
C6 H6C . 0.9700 ?
C7 H7A . 0.9700 ?
C7 H7B . 0.9700 ?
C7 H7C . 0.9700 ?
